data_2018645
loop_
_publ_author_name
'Xiong, Wei-Lu'
'Liu, Qing-Yan'
'Zhang, Na'
'Wang, Leng'

_publ_section_title
;
 A two-dimensional coordination polymer containing a two-dimensional
 zinc--carboxylate layer constructed from helical chains:
 poly[(\m~4~-benzene-1,2-dicarboxylato)zinc(II)]
;
_journal_coeditor_code LG3090
_journal_issue 9
_journal_name_full 'Acta Crystallographica Section C'
_journal_page_first m235
_journal_page_last m237
_journal_paper_doi 10.1107/S0108270112033045
_journal_volume 68
_journal_year 2012
_chemical_formula_iupac '[Zn (C8 H4 O4)]'
_chemical_formula_moiety 'C8 H4 O4 Zn'
_chemical_formula_sum 'C8 H4 O4 Zn'
_chemical_formula_weight 229.48
_chemical_name_systematic
;
poly[(\m~4~-benzene-1,2-dicarboxylato)zinc(II)]
;
_space_group_IT_number 14
_space_group_name_Hall '-P 2ybc'
_symmetry_cell_setting monoclinic
_symmetry_space_group_name_Hall '-P 2ybc'
_symmetry_space_group_name_H-M 'P 1 21/c 1'
_atom_sites_solution_hydrogens geom
_atom_sites_solution_primary direct
_atom_sites_solution_secondary difmap
_audit_creation_method SHELXL-97
_cell_angle_alpha 90.00
_cell_angle_beta 109.0780(10)
_cell_angle_gamma 90.00
_cell_formula_units_Z 4
_cell_length_a 10.5752(2)
_cell_length_b 5.29250(10)
_cell_length_c 13.9229(2)
_cell_measurement_reflns_used 4148
_cell_measurement_temperature 296(2)
_cell_measurement_theta_max 27.56
_cell_measurement_theta_min 3.10
_cell_volume 736.45(2)
_computing_cell_refinement 'SAINT (Bruker, 2008)'
_computing_data_collection 'APEX2 (Bruker, 2008)'
_computing_data_reduction 'SAINT (Bruker, 2008)'
_computing_molecular_graphics 'SHELXTL (Sheldrick, 2008) and DIAMOND (Brandenburg, 2005)'
_computing_publication_material 'SHELXL97 (Sheldrick, 2008)'
_computing_structure_refinement 'SHELXL97 (Sheldrick, 2008)'
_computing_structure_solution 'SHELXS97 (Sheldrick, 2008)'
_diffrn_ambient_temperature 296(2)
_diffrn_measured_fraction_theta_full 0.994
_diffrn_measured_fraction_theta_max 0.994
_diffrn_measurement_device_type 'Bruker APEXII area-detector'
_diffrn_measurement_method \w
_diffrn_radiation_monochromator graphite
_diffrn_radiation_source 'fine-focus sealed tube'
_diffrn_radiation_type MoK\a
_diffrn_radiation_wavelength 0.71073
_diffrn_reflns_av_R_equivalents 0.0238
_diffrn_reflns_av_sigmaI/netI 0.0213
_diffrn_reflns_limit_h_max 13
_diffrn_reflns_limit_h_min -13
_diffrn_reflns_limit_k_max 6
_diffrn_reflns_limit_k_min -6
_diffrn_reflns_limit_l_max 18
_diffrn_reflns_limit_l_min -18
_diffrn_reflns_number 6662
_diffrn_reflns_theta_full 27.56
_diffrn_reflns_theta_max 27.56
_diffrn_reflns_theta_min 2.04
_diffrn_standards_decay_% 0
_diffrn_standards_interval_count 0
_diffrn_standards_interval_time 0
_diffrn_standards_number 0
_exptl_absorpt_coefficient_mu 3.305
_exptl_absorpt_correction_T_max 0.7335
_exptl_absorpt_correction_T_min 0.4580
_exptl_absorpt_correction_type multi-scan
_exptl_absorpt_process_details '(SADABS; Sheldrick, 1996)'
_exptl_crystal_colour colorless
_exptl_crystal_density_diffrn 2.070
_exptl_crystal_density_method 'not measured'
_exptl_crystal_description block
_exptl_crystal_F_000 456
_exptl_crystal_size_max 0.28
_exptl_crystal_size_mid 0.26
_exptl_crystal_size_min 0.10
_refine_diff_density_max 0.400
_refine_diff_density_min -0.384
_refine_ls_extinction_method none
_refine_ls_goodness_of_fit_ref 1.008
_refine_ls_hydrogen_treatment constr
_refine_ls_matrix_type full
_refine_ls_number_parameters 118
_refine_ls_number_reflns 1684
_refine_ls_number_restraints 0
_refine_ls_restrained_S_all 1.008
_refine_ls_R_factor_all 0.0268
_refine_ls_R_factor_gt 0.0239
_refine_ls_shift/su_max 0.001
_refine_ls_shift/su_mean 0.000
_refine_ls_structure_factor_coef Fsqd
_refine_ls_weighting_details 'calc w=1/[\s^2^(Fo^2^)+(0.0326P)^2^+0.5655P] where P=(Fo^2^+2Fc^2^)/3'
_refine_ls_weighting_scheme calc
_refine_ls_wR_factor_gt 0.0621
_refine_ls_wR_factor_ref 0.0648
_reflns_number_gt 1555
_reflns_number_total 1684
_reflns_threshold_expression I>2\s(I)
_cod_data_source_file lg3090.cif
_cod_data_source_block I
_cod_original_sg_symbol_H-M 'P 21/c'
_cod_database_code 2018645
_cod_database_fobs_code 2018645

loop_
_symmetry_equiv_pos_as_xyz
'x, y, z'
'-x, y+1/2, -z+1/2'
'-x, -y, -z'
'x, -y-1/2, z-1/2'

loop_
_atom_site_type_symbol
_atom_site_label
_atom_site_fract_x
_atom_site_fract_y
_atom_site_fract_z
_atom_site_U_iso_or_equiv
_atom_site_adp_type
_atom_site_calc_flag
_atom_site_refinement_flags
_atom_site_occupancy
_atom_site_symmetry_multiplicity
Zn Zn1 0.55366(2) 0.52595(5) 0.874175(18) 0.02687(10) Uani d . 1 1
O O1 0.70705(17) 0.5263(3) 0.81840(12) 0.0346(4) Uani d . 1 1
O O2 0.56183(16) 0.7929(3) 0.72531(12) 0.0363(4) Uani d . 1 1
O O3 0.54984(16) 0.3136(3) 0.60715(12) 0.0341(4) Uani d . 1 1
O O4 0.64254(17) 0.1684(3) 0.49549(12) 0.0404(4) Uani d . 1 1
C C1 0.7497(2) 0.6876(4) 0.67280(15) 0.0250(4) Uani d . 1 1
C C2 0.7350(2) 0.5308(4) 0.58969(16) 0.0250(4) Uani d . 1 1
C C3 0.8181(2) 0.5658(5) 0.53047(18) 0.0351(5) Uani d . 1 1
H H3 0.8078 0.4638 0.4740 0.042 Uiso calc R 1 1
C C4 0.9153(3) 0.7508(5) 0.5555(2) 0.0423(6) Uani d . 1 1
H H4 0.9708 0.7721 0.5164 0.051 Uiso calc R 1 1
C C5 0.9302(2) 0.9044(5) 0.6386(2) 0.0408(6) Uani d . 1 1
H H5 0.9962 1.0285 0.6554 0.049 Uiso calc R 1 1
C C6 0.8476(2) 0.8746(4) 0.69665(17) 0.0343(5) Uani d . 1 1
H H6 0.8574 0.9801 0.7521 0.041 Uiso calc R 1 1
C C7 0.6665(2) 0.6631(4) 0.74154(15) 0.0258(4) Uani d . 1 1
C C8 0.6342(2) 0.3219(4) 0.56088(15) 0.0257(4) Uani d . 1 1

loop_
_atom_site_aniso_label
_atom_site_aniso_U_11
_atom_site_aniso_U_22
_atom_site_aniso_U_33
_atom_site_aniso_U_12
_atom_site_aniso_U_13
_atom_site_aniso_U_23
Zn1 0.03287(16) 0.02642(15) 0.02661(15) 0.00415(9) 0.01694(12) 0.00333(9)
O1 0.0330(8) 0.0486(10) 0.0259(8) 0.0020(7) 0.0148(7) 0.0087(6)
O2 0.0401(9) 0.0344(8) 0.0422(9) 0.0079(7) 0.0243(7) 0.0029(7)
O3 0.0427(9) 0.0303(8) 0.0372(8) -0.0105(7) 0.0239(7) -0.0074(6)
O4 0.0472(10) 0.0416(9) 0.0345(8) -0.0036(8) 0.0162(7) -0.0166(7)
C1 0.0272(9) 0.0268(10) 0.0230(9) 0.0007(7) 0.0109(8) 0.0045(7)
C2 0.0278(10) 0.0254(10) 0.0255(10) 0.0008(7) 0.0138(8) 0.0028(7)
C3 0.0414(13) 0.0370(12) 0.0357(12) 0.0009(10) 0.0248(11) 0.0010(9)
C4 0.0429(13) 0.0460(14) 0.0502(14) -0.0018(11) 0.0319(11) 0.0068(11)
C5 0.0327(12) 0.0417(13) 0.0499(14) -0.0109(10) 0.0161(11) 0.0051(11)
C6 0.0381(12) 0.0324(11) 0.0340(11) -0.0077(9) 0.0138(10) 0.0000(9)
C7 0.0309(10) 0.0268(10) 0.0222(9) -0.0062(8) 0.0120(8) -0.0062(7)
C8 0.0312(10) 0.0240(9) 0.0227(9) 0.0015(8) 0.0099(8) 0.0017(7)

loop_
_atom_type_symbol
_atom_type_description
_atom_type_scat_dispersion_real
_atom_type_scat_dispersion_imag
_atom_type_scat_source
C C 0.0033 0.0016 'International Tables Vol C Tables 4.2.6.8 and 6.1.1.4'
H H 0.0000 0.0000 'International Tables Vol C Tables 4.2.6.8 and 6.1.1.4'
B B 0.0013 0.0007 'International Tables Vol C Tables 4.2.6.8 and 6.1.1.4'
N N 0.0061 0.0033 'International Tables Vol C Tables 4.2.6.8 and 6.1.1.4'
O O 0.0106 0.0060 'International Tables Vol C Tables 4.2.6.8 and 6.1.1.4'
F F 0.0171 0.0103 'International Tables Vol C Tables 4.2.6.8 and 6.1.1.4'
Zn Zn 0.2839 1.4301 'International Tables Vol C Tables 4.2.6.8 and 6.1.1.4'

loop_
_geom_angle_atom_site_label_1
_geom_angle_atom_site_label_2
_geom_angle_atom_site_label_3
_geom_angle_site_symmetry_1
_geom_angle_site_symmetry_3
_geom_angle
_geom_angle_publ_flag
O4 Zn1 O3 4_566 2_656 115.69(7) yes
O4 Zn1 O2 4_566 2_646 107.17(8) yes
O3 Zn1 O2 2_656 2_646 109.91(7) yes
O4 Zn1 O1 4_566 . 96.56(7) yes
O3 Zn1 O1 2_656 . 127.67(7) yes
O2 Zn1 O1 2_646 . 97.05(7) yes
C7 O1 Zn1 . . 103.70(14) ?
C7 O2 Zn1 . 2_656 141.28(14) ?
C8 O3 Zn1 . 2_646 128.32(14) ?
C8 O4 Zn1 . 4_565 148.63(16) ?
C2 C1 C6 . . 119.70(18) ?
C2 C1 C7 . . 123.26(18) ?
C6 C1 C7 . . 117.03(18) ?
C1 C2 C3 . . 119.3(2) ?
C1 C2 C8 . . 122.72(18) ?
C3 C2 C8 . . 117.96(19) ?
C4 C3 C2 . . 120.3(2) ?
C4 C3 H3 . . 119.9 ?
C2 C3 H3 . . 119.9 ?
C3 C4 C5 . . 120.2(2) ?
C3 C4 H4 . . 119.9 ?
C5 C4 H4 . . 119.9 ?
C4 C5 C6 . . 120.2(2) ?
C4 C5 H5 . . 119.9 ?
C6 C5 H5 . . 119.9 ?
C5 C6 C1 . . 120.4(2) ?
C5 C6 H6 . . 119.8 ?
C1 C6 H6 . . 119.8 ?
O1 C7 O2 . . 120.47(18) ?
O1 C7 C1 . . 119.20(18) ?
O2 C7 C1 . . 120.15(18) ?
O4 C8 O3 . . 125.6(2) ?
O4 C8 C2 . . 117.66(18) ?
O3 C8 C2 . . 116.73(18) ?

loop_
_geom_bond_atom_site_label_1
_geom_bond_atom_site_label_2
_geom_bond_site_symmetry_2
_geom_bond_distance
_geom_bond_publ_flag
Zn1 O4 4_566 1.9380(16) yes
Zn1 O3 2_656 1.9414(15) yes
Zn1 O2 2_646 1.9560(16) yes
Zn1 O1 . 2.0144(16) yes
O1 C7 . 1.246(3) ?
O2 C7 . 1.258(3) ?
O2 Zn1 2_656 1.9560(16) ?
O3 C8 . 1.261(2) ?
O3 Zn1 2_646 1.9414(15) ?
O4 C8 . 1.245(2) ?
O4 Zn1 4_565 1.9380(16) ?
C1 C2 . 1.391(3) ?
C1 C6 . 1.392(3) ?
C1 C7 . 1.503(3) ?
C2 C3 . 1.401(3) ?
C2 C8 . 1.496(3) ?
C3 C4 . 1.379(3) ?
C3 H3 . 0.9300 ?
C4 C5 . 1.380(4) ?
C4 H4 . 0.9300 ?
C5 C6 . 1.380(3) ?
C5 H5 . 0.9300 ?
C6 H6 . 0.9300 ?
